data_4342831
loop_
_publ_author_name
'Dias, Sara S. P.'
'Kirillova, Marina V.'
'Andr\'e, V\^ania'
'K\/lak, Julia'
'Kirillov, Alexander M.'

_publ_section_title
;
 New Tetracopper(II) Cubane Cores Driven by a Diamino Alcohol:
 Self-assembly Synthesis, Structural and Topological Features, and
 Magnetic and Catalytic Oxidation Properties.
;
_journal_issue 11
_journal_name_full 'Inorganic chemistry'
_journal_page_first 5204
_journal_page_last 5212
_journal_paper_doi 10.1021/acs.inorgchem.5b00048
_journal_volume 54
_journal_year 2015
_chemical_formula_sum 'C34 H52 Cu4 N4 O23'
_chemical_formula_weight 1138.95
_space_group_crystal_system orthorhombic
_space_group_IT_number 61
_space_group_name_Hall '-P 2ac 2ab'
_space_group_name_H-M_alt 'P b c a'
_symmetry_space_group_name_Hall '-P 2ac 2ab'
_symmetry_space_group_name_H-M 'P b c a'
_atom_sites_solution_hydrogens mixed
_audit_creation_method SHELXL-2014/7
_cell_angle_alpha 90
_cell_angle_beta 90
_cell_angle_gamma 90
_cell_formula_units_Z 8
_cell_length_a 17.7705(9)
_cell_length_b 22.3871(12)
_cell_length_c 23.5210(13)
_cell_measurement_temperature 150(2)
_cell_measurement_theta_max 26.37
_cell_measurement_theta_min 2.27
_cell_volume 9357.4(9)
_computing_structure_refinement 'SHELXL-2014/7 (Sheldrick, 2014)'
_diffrn_ambient_temperature 150(2)
_diffrn_measured_fraction_theta_full 0.992
_diffrn_measured_fraction_theta_max 0.992
_diffrn_radiation_type MoK\a
_diffrn_radiation_wavelength 0.71073
_diffrn_reflns_av_R_equivalents 0.1308
_diffrn_reflns_av_unetI/netI 0.1134
_diffrn_reflns_laue_measured_fraction_full 0.992
_diffrn_reflns_laue_measured_fraction_max 0.992
_diffrn_reflns_limit_h_max 18
_diffrn_reflns_limit_h_min -22
_diffrn_reflns_limit_k_max 27
_diffrn_reflns_limit_k_min -27
_diffrn_reflns_limit_l_max 29
_diffrn_reflns_limit_l_min -29
_diffrn_reflns_number 63901
_diffrn_reflns_point_group_measured_fraction_full 0.992
_diffrn_reflns_point_group_measured_fraction_max 0.992
_diffrn_reflns_theta_full 25.242
_diffrn_reflns_theta_max 26.372
_diffrn_reflns_theta_min 2.267
_exptl_absorpt_coefficient_mu 1.878
_exptl_absorpt_correction_T_max 0.963
_exptl_absorpt_correction_T_min 0.798
_exptl_absorpt_correction_type multi-scan
_exptl_absorpt_process_details 'SADABS (Bruker,2005)'
_exptl_crystal_colour green
_exptl_crystal_density_diffrn 1.617
_exptl_crystal_description plate
_exptl_crystal_F_000 4672
_exptl_crystal_size_max 0.2
_exptl_crystal_size_mid 0.1
_exptl_crystal_size_min 0.02
_refine_diff_density_max 0.825
_refine_diff_density_min -0.599
_refine_diff_density_rms 0.121
_refine_ls_extinction_method none
_refine_ls_goodness_of_fit_ref 1.105
_refine_ls_hydrogen_treatment mixed
_refine_ls_matrix_type full
_refine_ls_number_parameters 615
_refine_ls_number_reflns 9487
_refine_ls_number_restraints 198
_refine_ls_restrained_S_all 1.096
_refine_ls_R_factor_all 0.1624
_refine_ls_R_factor_gt 0.0943
_refine_ls_shift/su_max 0.001
_refine_ls_shift/su_mean 0.000
_refine_ls_structure_factor_coef Fsqd
_refine_ls_weighting_details 'w=1/[\s^2^(Fo^2^)+(0.0408P)^2^+77.1693P] where P=(Fo^2^+2Fc^2^)/3'
_refine_ls_weighting_scheme calc
_refine_ls_wR_factor_gt 0.1671
_refine_ls_wR_factor_ref 0.1890
_reflns_Friedel_coverage 0.000
_reflns_number_gt 5696
_reflns_number_total 9487
_reflns_threshold_expression 'I > 2\s(I)'
_cod_data_source_file ic5b00048_si_002.cif
_cod_data_source_block shelx
_cod_depositor_comments 'Adding full bibliography for 4342831--4342832.cif.'
_cod_database_code 4342831
_shelx_shelxl_version_number 2014/7
_shelx_space_group_comment
;
The symmetry employed for this shelxl refinement is uniquely defined
by the following loop, which should always be used as a source of
symmetry information in preference to the above space-group names.
They are only intended as comments.
;

loop_
_space_group_symop_operation_xyz
'x, y, z'
'-x+1/2, -y, z+1/2'
'-x, y+1/2, -z+1/2'
'x+1/2, -y+1/2, -z'
'-x, -y, -z'
'x-1/2, y, -z-1/2'
'x, -y-1/2, z-1/2'
'-x-1/2, y-1/2, z'

loop_
_atom_site_label
_atom_site_type_symbol
_atom_site_fract_x
_atom_site_fract_y
_atom_site_fract_z
_atom_site_U_iso_or_equiv
_atom_site_adp_type
_atom_site_occupancy
_atom_site_site_symmetry_order
_atom_site_calc_flag
_atom_site_refinement_flags_posn
_atom_site_refinement_flags_adp
_atom_site_refinement_flags_occupancy
_atom_site_disorder_assembly
_atom_site_disorder_group
C1 C 0.3029(5) 0.8519(4) 0.9006(4) 0.0285(19) Uani 1 1 d . U . . .
C2 C 0.2234(4) 0.8302(4) 0.8964(3) 0.0227(17) Uani 1 1 d . U . . .
C3 C 0.1671(5) 0.8681(4) 0.9173(4) 0.037(2) Uani 1 1 d . U . . .
H3 H 0.1804 0.9053 0.9339 0.044 Uiso 1 1 calc R U . . .
C4 C 0.0915(5) 0.8516(5) 0.9138(5) 0.049(3) Uani 1 1 d . U . . .
H4 H 0.0533 0.8775 0.9274 0.058 Uiso 1 1 calc R U . . .
C5 C 0.0728(5) 0.7962(5) 0.8899(4) 0.041(2) Uani 1 1 d . U . . .
H5 H 0.0214 0.7849 0.8866 0.049 Uiso 1 1 calc R U . . .
C6 C 0.1278(4) 0.7582(4) 0.8712(4) 0.033(2) Uani 1 1 d . U . . .
H6 H 0.1139 0.7202 0.8567 0.040 Uiso 1 1 calc R U . . .
C7 C 0.2040(5) 0.7740(4) 0.8730(4) 0.0305(19) Uani 1 1 d . U . . .
C8 C 0.4290(5) 0.6625(4) 0.6185(5) 0.047(3) Uani 1 1 d . U . . .
C9 C 0.3855(4) 0.7140(4) 0.5972(4) 0.0293(18) Uani 1 1 d . U . . .
C10 C 0.3567(5) 0.7124(4) 0.5416(4) 0.037(2) Uani 1 1 d . U . . .
H10 H 0.3642 0.6772 0.5198 0.044 Uiso 1 1 calc R U . . .
C11 C 0.3175(5) 0.7603(4) 0.5167(5) 0.042(2) Uani 1 1 d . U . . .
H11 H 0.2971 0.7571 0.4795 0.051 Uiso 1 1 calc R U . . .
C12 C 0.3095(5) 0.8115(4) 0.5478(4) 0.036(2) Uani 1 1 d . U . . .
H12 H 0.2859 0.8453 0.5312 0.043 Uiso 1 1 calc R U . . .
C13 C 0.3355(5) 0.8145(4) 0.6032(4) 0.0311(19) Uani 1 1 d . U . . .
H13 H 0.3278 0.8502 0.6241 0.037 Uiso 1 1 calc R U . . .
C14 C 0.3729(4) 0.7664(4) 0.6297(4) 0.0298(19) Uani 1 1 d . U . . .
C15 C 0.4757(4) 0.8324(3) 0.7853(4) 0.0271(19) Uani 1 1 d . U . . .
H15A H 0.4675 0.8563 0.8201 0.032 Uiso 1 1 calc R U . . .
H15B H 0.4482 0.8518 0.7536 0.032 Uiso 1 1 calc R U . . .
C16 C 0.5584(4) 0.8298(3) 0.7717(4) 0.0226(17) Uani 1 1 d . U . . .
H16A H 0.5650 0.8094 0.7347 0.027 Uiso 1 1 calc R U . . .
H16B H 0.5775 0.8711 0.7674 0.027 Uiso 1 1 calc R U . . .
C17 C 0.1791(4) 0.7828(3) 0.7111(3) 0.0209(17) Uani 1 1 d . U . . .
H17A H 0.2104 0.7626 0.6820 0.025 Uiso 1 1 calc R U . . .
H17B H 0.1708 0.7542 0.7426 0.025 Uiso 1 1 calc R U . . .
C18 C 0.2219(4) 0.8367(3) 0.7339(4) 0.0261(19) Uani 1 1 d . U . . .
H18A H 0.2269 0.8670 0.7034 0.031 Uiso 1 1 calc R U . . .
H18B H 0.1933 0.8549 0.7656 0.031 Uiso 1 1 calc R U . . .
C19 C 0.6134(5) 0.8356(4) 0.8666(4) 0.0282(19) Uani 1 1 d . U . . .
H19A H 0.6064 0.8782 0.8566 0.034 Uiso 1 1 calc R U . . .
H19B H 0.6653 0.8308 0.8813 0.034 Uiso 1 1 calc R U . . .
C20 C 0.5590(5) 0.8193(4) 0.9122(4) 0.037(2) Uani 1 1 d . U . . .
H20A H 0.5747 0.8379 0.9485 0.044 Uiso 1 1 calc R U . . .
H20B H 0.5085 0.8348 0.9024 0.044 Uiso 1 1 calc R U . . .
C21 C 0.6253(5) 0.7346(5) 0.9545(5) 0.048(2) Uani 1 1 d . U . . .
H21A H 0.6659 0.7643 0.9485 0.058 Uiso 1 1 calc R U . . .
H21B H 0.6120 0.7353 0.9953 0.058 Uiso 1 1 calc R U . . .
C22 C 0.6546(6) 0.6747(5) 0.9402(5) 0.060(3) Uani 1 1 d . U . . .
H22A H 0.6999 0.6661 0.9633 0.072 Uiso 1 1 calc R U . . .
H22B H 0.6162 0.6441 0.9489 0.072 Uiso 1 1 calc R U . . .
C23 C 0.4881(5) 0.7340(5) 0.9475(4) 0.046(2) Uani 1 1 d . U . . .
H23A H 0.4461 0.7613 0.9380 0.055 Uiso 1 1 calc R U . . .
H23B H 0.4960 0.7359 0.9892 0.055 Uiso 1 1 calc R U . . .
C24 C 0.4663(5) 0.6709(4) 0.9312(4) 0.041(2) Uani 1 1 d . U . . .
H24A H 0.4956 0.6420 0.9541 0.049 Uiso 1 1 calc R U . . .
H24B H 0.4122 0.6644 0.9391 0.049 Uiso 1 1 calc R U . . .
C25 C 0.5796(5) 0.6341(4) 0.7492(4) 0.034(2) Uani 1 1 d . U . . .
H25A H 0.6318 0.6475 0.7423 0.041 Uiso 1 1 calc R U . . .
H25B H 0.5590 0.6194 0.7127 0.041 Uiso 1 1 calc R U . . .
C26 C 0.5808(5) 0.5827(4) 0.7916(5) 0.042(2) Uani 1 1 d . U . . .
H26A H 0.6157 0.5519 0.7771 0.051 Uiso 1 1 calc R U . . .
H26B H 0.6020 0.5979 0.8278 0.051 Uiso 1 1 calc R U . . .
C27 C 0.5585(6) 0.4554(5) 0.8502(7) 0.088(5) Uani 1 1 d . U . . .
H27A H 0.5549 0.4339 0.8869 0.105 Uiso 1 1 calc R U . . .
H27B H 0.5338 0.4304 0.8210 0.105 Uiso 1 1 calc R U . . .
C28 C 0.5166(6) 0.5127(4) 0.8551(6) 0.064(3) Uani 1 1 d . U . . .
H28A H 0.5415 0.5364 0.8853 0.077 Uiso 1 1 calc R U . . .
H28B H 0.4656 0.5030 0.8691 0.077 Uiso 1 1 calc R U . . .
C29 C 0.4767(5) 0.5229(4) 0.7525(5) 0.058(3) Uani 1 1 d . U . . .
H29A H 0.4794 0.5505 0.7197 0.070 Uiso 1 1 calc R U . . .
H29B H 0.5075 0.4872 0.7436 0.070 Uiso 1 1 calc R U . . .
C30 C 0.3967(5) 0.5045(4) 0.7624(6) 0.065(4) Uani 1 1 d . U . . .
H30A H 0.3747 0.4891 0.7266 0.078 Uiso 1 1 calc R U . . .
H30B H 0.3948 0.4723 0.7912 0.078 Uiso 1 1 calc R U . . .
C31 C 0.3121(6) 0.5208(4) 0.8770(6) 0.068(3) Uani 1 1 d . U . . .
H31A H 0.2673 0.5115 0.9004 0.082 Uiso 1 1 calc R U . . .
H31B H 0.3443 0.4847 0.8757 0.082 Uiso 1 1 calc R U . . .
C32 C 0.2873(5) 0.5369(4) 0.8172(6) 0.066(3) Uani 1 1 d . U . . .
H32A H 0.2640 0.5016 0.7989 0.079 Uiso 1 1 calc R U . . .
H32B H 0.2491 0.5690 0.8189 0.079 Uiso 1 1 calc R U . . .
C33 C 0.3244(5) 0.5936(4) 0.7346(5) 0.055(3) Uani 1 1 d . U . . .
H33A H 0.2800 0.5738 0.7174 0.066 Uiso 1 1 calc R U . . .
H33B H 0.3639 0.5967 0.7050 0.066 Uiso 1 1 calc R U . . .
C34 C 0.3025(5) 0.6563(4) 0.7547(5) 0.047(3) Uani 1 1 d . U . . .
H34A H 0.2941 0.6828 0.7216 0.056 Uiso 1 1 calc R U . . .
H34B H 0.2555 0.6546 0.7772 0.056 Uiso 1 1 calc R U . . .
N1 N 0.6045(3) 0.7987(3) 0.8147(3) 0.0187(14) Uani 1 1 d . U . . .
N2 N 0.5552(4) 0.7543(3) 0.9193(3) 0.0359(16) Uani 1 1 d . U . . .
N3 N 0.3526(4) 0.5573(3) 0.7826(4) 0.052(2) Uani 1 1 d . U . . .
N4 N 0.5071(4) 0.5532(3) 0.8046(4) 0.0444(19) Uani 1 1 d . U . . .
O1 O 0.3567(3) 0.8237(2) 0.8771(2) 0.0280(13) Uani 1 1 d . U . . .
O2 O 0.2540(3) 0.7344(2) 0.8550(3) 0.0375(15) Uani 1 1 d . U . . .
O1W O 0.6616(3) 0.4384(3) 0.7280(3) 0.0481(18) Uani 1 1 d . . . . .
O3 O 0.3156(3) 0.8992(3) 0.9285(3) 0.0396(16) Uani 1 1 d . U . . .
O2W O 0.2386(4) 0.6399(3) 0.9228(3) 0.0556(19) Uani 1 1 d . . . . .
O4 O 0.3929(3) 0.7724(2) 0.6838(3) 0.0326(14) Uani 1 1 d . U . . .
O3W O 0.0794(6) 0.0053(5) 0.9940(5) 0.104(3) Uani 1 1 d . . . . .
O5 O 0.4623(3) 0.6640(3) 0.6656(3) 0.0444(16) Uani 1 1 d . U . . .
O6 O 0.4343(5) 0.6170(4) 0.5868(4) 0.087(3) Uani 1 1 d . U . . .
O5W O 0.4078(4) 0.9746(3) 0.8705(4) 0.067(2) Uani 1 1 d . . . . .
O7 O 0.4483(3) 0.7731(2) 0.7935(2) 0.0270(12) Uani 1 1 d . U . . .
O6W O 0.4030(4) 0.0852(3) 0.9222(4) 0.070(2) Uani 1 1 d . . . . .
O8 O 0.2952(3) 0.8195(2) 0.7534(3) 0.0271(13) Uani 1 1 d D U . . .
O7W O 0.5616(4) 0.9921(4) 0.8788(4) 0.071(2) Uani 1 1 d . . . . .
O9 O 0.6733(4) 0.6725(3) 0.8810(3) 0.0526(19) Uani 1 1 d D U . . .
O8W O 0.6521(6) 0.9405(4) 0.9634(4) 0.102(3) Uani 1 1 d . . . . .
O10 O 0.5365(3) 0.6831(2) 0.7675(3) 0.0295(13) Uani 1 1 d . U . . .
O11 O 0.6376(4) 0.4620(3) 0.8355(4) 0.078(3) Uani 1 1 d . U . . .
H11A H 0.6591 0.4834 0.8600 0.117 Uiso 1 1 calc R U . . .
O12 O 0.3529(4) 0.5686(3) 0.9025(4) 0.0589(19) Uani 1 1 d D U . . .
O13 O 0.4807(3) 0.6620(2) 0.8732(3) 0.0372(14) Uani 1 1 d . U . . .
O14 O 0.3628(3) 0.6785(2) 0.7888(3) 0.0333(13) Uani 1 1 d . U . . .
Cu1 Cu 0.34965(5) 0.75609(4) 0.82666(5) 0.0272(3) Uani 1 1 d . U . . .
Cu2 Cu 0.45604(5) 0.72045(5) 0.72626(5) 0.0315(3) Uani 1 1 d . U . . .
Cu3 Cu 0.54789(5) 0.72129(4) 0.84113(5) 0.0281(3) Uani 1 1 d . U . . .
Cu04 Cu 0.42208(6) 0.61298(4) 0.82437(6) 0.0388(3) Uani 1 1 d . U . . .
O9W O 0.7457(12) 0.5278(8) 0.9907(8) 0.088(6) Uani 0.5 1 d . . P A 1
O12W O 0.7494(11) 0.5718(8) 0.8827(6) 0.095(7) Uani 0.5 1 d . . P B 1
O11W O 0.8114(10) 0.5608(7) 0.9698(7) 0.075(5) Uani 0.5 1 d . . P C 2
O10W O 0.6824(15) 0.5323(19) 0.9221(12) 0.24(2) Uani 0.5 1 d . . P D 2
H1O H 0.318(5) 0.598(4) 0.909(5) 0.08(4) Uiso 1 1 d D . . . .
H89 H 0.325(6) 0.810(6) 0.724(4) 0.120 Uiso 1 1 d D U . . .
H99 H 0.706(6) 0.642(4) 0.880(5) 0.09(5) Uiso 1 1 d D . . . .

loop_
_atom_site_aniso_label
_atom_site_aniso_U_11
_atom_site_aniso_U_22
_atom_site_aniso_U_33
_atom_site_aniso_U_23
_atom_site_aniso_U_13
_atom_site_aniso_U_12
C1 0.029(4) 0.024(4) 0.032(5) 0.008(3) 0.001(4) -0.002(3)
C2 0.026(4) 0.027(4) 0.015(4) 0.004(3) 0.000(3) 0.003(3)
C3 0.037(4) 0.023(4) 0.050(6) 0.009(4) 0.006(4) 0.003(4)
C4 0.030(5) 0.050(6) 0.065(8) 0.005(5) 0.010(5) 0.010(4)
C5 0.019(4) 0.063(6) 0.040(6) 0.006(5) -0.006(4) 0.000(4)
C6 0.023(4) 0.048(5) 0.028(5) 0.006(4) 0.000(4) -0.004(4)
C7 0.022(4) 0.032(4) 0.038(6) 0.005(4) 0.002(4) -0.001(3)
C8 0.032(5) 0.043(5) 0.065(7) -0.023(5) -0.014(5) 0.018(4)
C9 0.012(4) 0.029(4) 0.047(5) -0.010(4) 0.002(4) -0.005(3)
C10 0.025(5) 0.044(5) 0.043(5) -0.016(4) -0.001(4) 0.001(4)
C11 0.022(5) 0.050(6) 0.054(6) -0.008(4) -0.002(4) -0.003(4)
C12 0.030(5) 0.035(5) 0.042(5) 0.000(4) 0.001(4) -0.008(4)
C13 0.026(5) 0.027(4) 0.040(5) 0.002(4) 0.010(4) -0.003(4)
C14 0.015(4) 0.030(4) 0.044(5) -0.006(4) -0.001(4) -0.001(3)
C15 0.015(4) 0.022(4) 0.045(6) 0.002(4) -0.004(4) -0.007(3)
C16 0.011(4) 0.017(4) 0.040(5) -0.003(3) -0.002(3) 0.004(3)
C17 0.017(4) 0.024(4) 0.022(5) 0.002(3) -0.002(3) 0.003(3)
C18 0.017(4) 0.019(4) 0.042(6) -0.002(4) -0.004(4) 0.002(3)
C19 0.034(5) 0.021(4) 0.030(5) -0.003(3) 0.002(4) -0.005(4)
C20 0.043(6) 0.032(4) 0.036(5) -0.002(4) 0.007(4) -0.010(4)
C21 0.038(5) 0.059(6) 0.047(6) 0.012(5) -0.008(4) -0.010(4)
C22 0.047(7) 0.071(7) 0.062(7) 0.008(6) -0.005(6) 0.005(5)
C23 0.038(5) 0.060(6) 0.041(6) -0.001(5) 0.012(4) -0.025(5)
C24 0.025(5) 0.037(5) 0.061(5) 0.012(4) 0.001(4) -0.010(4)
C25 0.018(4) 0.025(4) 0.058(6) -0.008(4) 0.001(4) 0.008(3)
C26 0.025(4) 0.023(4) 0.080(8) -0.003(4) 0.003(5) 0.006(4)
C27 0.042(6) 0.039(6) 0.182(16) 0.017(8) -0.004(8) 0.013(5)
C28 0.041(6) 0.032(5) 0.119(9) 0.023(6) 0.008(6) 0.008(4)
C29 0.030(5) 0.030(5) 0.114(8) -0.025(5) 0.000(5) 0.007(4)
C30 0.029(5) 0.024(5) 0.142(12) -0.030(6) -0.011(6) 0.004(4)
C31 0.033(6) 0.024(5) 0.148(9) 0.012(6) 0.007(6) -0.006(4)
C32 0.025(5) 0.027(5) 0.146(8) -0.005(6) -0.003(5) -0.008(4)
C33 0.027(5) 0.027(5) 0.111(8) -0.030(4) -0.018(5) -0.002(4)
C34 0.020(4) 0.029(5) 0.092(8) -0.019(5) -0.007(4) 0.004(4)
N1 0.013(3) 0.015(3) 0.027(4) -0.005(3) 0.001(3) 0.003(2)
N2 0.032(4) 0.032(4) 0.043(4) 0.002(3) -0.001(3) -0.011(3)
N3 0.020(4) 0.018(3) 0.117(6) -0.018(4) -0.003(4) 0.002(3)
N4 0.024(4) 0.021(4) 0.088(6) -0.003(3) -0.009(4) 0.004(3)
O1 0.020(3) 0.027(3) 0.036(4) -0.003(2) -0.004(2) -0.003(2)
O2 0.019(3) 0.022(3) 0.071(5) -0.006(3) 0.007(3) -0.002(2)
O1W 0.033(4) 0.027(3) 0.084(6) 0.006(3) 0.001(4) -0.003(3)
O3 0.038(4) 0.026(3) 0.055(5) -0.003(3) 0.003(3) -0.006(3)
O2W 0.058(5) 0.038(4) 0.071(5) 0.006(4) -0.007(4) 0.004(3)
O4 0.023(3) 0.029(3) 0.046(4) -0.008(3) -0.008(3) 0.007(2)
O3W 0.099(7) 0.103(8) 0.110(8) 0.020(6) -0.003(6) -0.005(6)
O5 0.033(4) 0.037(4) 0.063(4) -0.018(3) -0.015(3) 0.015(3)
O6 0.102(7) 0.059(5) 0.098(7) -0.046(5) -0.054(5) 0.049(5)
O5W 0.062(5) 0.047(5) 0.093(7) -0.013(4) 0.020(4) -0.024(4)
O7 0.012(2) 0.015(3) 0.054(3) -0.003(2) 0.001(2) 0.000(2)
O6W 0.057(5) 0.038(4) 0.114(7) -0.008(5) 0.008(5) -0.003(4)
O8 0.011(3) 0.030(3) 0.040(4) -0.009(3) -0.003(2) 0.000(2)
O7W 0.061(5) 0.061(5) 0.093(7) 0.000(5) 0.006(5) -0.004(4)
O9 0.048(4) 0.060(5) 0.050(5) 0.016(4) 0.006(4) 0.008(4)
O8W 0.152(9) 0.054(6) 0.100(8) -0.013(5) -0.013(7) -0.011(6)
O10 0.016(3) 0.020(3) 0.053(4) -0.010(3) -0.005(3) 0.005(2)
O11 0.050(4) 0.058(5) 0.127(8) 0.014(5) -0.008(5) 0.011(4)
O12 0.026(4) 0.033(4) 0.118(6) 0.019(4) -0.003(4) -0.006(3)
O13 0.026(3) 0.022(3) 0.064(4) -0.001(3) 0.008(3) -0.004(2)
O14 0.018(3) 0.021(3) 0.061(4) -0.008(2) -0.003(2) 0.002(2)
Cu1 0.0147(5) 0.0166(5) 0.0504(7) -0.0011(5) -0.0007(5) -0.0013(4)
Cu2 0.0187(5) 0.0231(5) 0.0527(7) -0.0091(5) -0.0053(5) 0.0048(4)
Cu3 0.0228(5) 0.0198(5) 0.0418(7) 0.0005(5) 0.0022(5) -0.0048(4)
Cu04 0.0186(5) 0.0158(5) 0.0819(9) -0.0009(6) -0.0010(6) 0.0000(4)
O9W 0.108(15) 0.063(11) 0.094(14) -0.002(11) 0.021(12) -0.007(11)
O12W 0.146(16) 0.091(13) 0.046(10) 0.045(9) 0.046(11) 0.104(13)
O11W 0.094(13) 0.065(11) 0.065(12) -0.011(9) 0.002(10) -0.009(10)
O10W 0.11(2) 0.46(6) 0.13(2) -0.20(3) 0.010(17) -0.05(3)

loop_
_atom_type_symbol
_atom_type_description
_atom_type_scat_dispersion_real
_atom_type_scat_dispersion_imag
_atom_type_scat_source
C C 0.0033 0.0016 'International Tables Vol C Tables 4.2.6.8 and 6.1.1.4'
H H 0.0000 0.0000 'International Tables Vol C Tables 4.2.6.8 and 6.1.1.4'
N N 0.0061 0.0033 'International Tables Vol C Tables 4.2.6.8 and 6.1.1.4'
O O 0.0106 0.0060 'International Tables Vol C Tables 4.2.6.8 and 6.1.1.4'
Cu Cu 0.3201 1.2651 'International Tables Vol C Tables 4.2.6.8 and 6.1.1.4'

loop_
_geom_angle_atom_site_label_1
_geom_angle_atom_site_label_2
_geom_angle_atom_site_label_3
_geom_angle
_geom_angle_site_symmetry_1
_geom_angle_site_symmetry_3
O3 C1 O1 120.5(8) . .
O3 C1 C2 118.3(8) . .
O1 C1 C2 121.2(7) . .
C3 C2 C7 120.1(8) . .
C3 C2 C1 117.0(8) . .
C7 C2 C1 123.0(7) . .
C4 C3 C2 120.3(9) . .
C3 C4 C5 119.2(9) . .
C6 C5 C4 120.5(9) . .
C5 C6 C7 121.7(9) . .
O2 C7 C6 118.1(8) . .
O2 C7 C2 123.8(7) . .
C6 C7 C2 118.1(8) . .
O5 C8 O6 120.4(9) . .
O5 C8 C9 121.5(8) . .
O6 C8 C9 118.0(9) . .
C10 C9 C14 117.7(8) . .
C10 C9 C8 119.1(8) . .
C14 C9 C8 123.2(8) . .
C9 C10 C11 123.3(9) . .
C12 C11 C10 117.9(9) . .
C11 C12 C13 120.7(9) . .
C12 C13 C14 122.4(9) . .
O4 C14 C13 118.2(8) . .
O4 C14 C9 123.9(8) . .
C13 C14 C9 117.9(8) . .
O7 C15 C16 109.0(6) . .
N1 C16 C15 114.5(7) . .
N1 C17 C18 113.2(6) 6_557 .
O8 C18 C17 110.6(6) . .
N1 C19 C20 112.8(7) . .
N2 C20 C19 110.8(7) . .
C22 C21 N2 114.6(9) . .
O9 C22 C21 109.5(9) . .
N2 C23 C24 112.9(8) . .
O13 C24 C23 109.4(7) . .
O10 C25 C26 113.4(8) . .
N4 C26 C25 117.1(7) . .
O11 C27 C28 114.4(9) . .
C27 C28 N4 121.0(11) . .
C30 C29 N4 109.8(9) . .
N3 C30 C29 109.3(7) . .
O12 C31 C32 111.1(9) . .
N3 C32 C31 110.7(8) . .
N3 C33 C34 110.7(9) . .
O14 C34 C33 107.5(7) . .
C16 N1 C19 111.2(6) . .
C16 N1 C17 109.0(6) . 6_657
C19 N1 C17 111.8(6) . 6_657
C16 N1 Cu3 109.0(4) . .
C19 N1 Cu3 105.5(5) . .
C17 N1 Cu3 110.3(4) 6_657 .
C23 N2 C20 113.8(8) . .
C23 N2 C21 109.2(8) . .
C20 N2 C21 107.7(7) . .
C23 N2 Cu3 104.8(6) . .
C20 N2 Cu3 105.4(6) . .
C21 N2 Cu3 116.0(6) . .
C33 N3 C32 108.8(8) . .
C33 N3 C30 111.6(9) . .
C32 N3 C30 109.9(8) . .
C33 N3 Cu04 103.9(5) . .
C32 N3 Cu04 113.8(7) . .
C30 N3 Cu04 108.8(6) . .
C26 N4 C28 109.2(7) . .
C26 N4 C29 110.3(8) . .
C28 N4 C29 114.3(8) . .
C26 N4 Cu04 113.4(5) . .
C28 N4 Cu04 107.1(6) . .
C29 N4 Cu04 102.3(5) . .
C1 O1 Cu1 127.5(5) . .
C7 O2 Cu1 122.9(5) . .
C14 O4 Cu2 126.9(5) . .
C8 O5 Cu2 130.6(6) . .
C15 O7 Cu1 122.7(4) . .
C15 O7 Cu2 114.9(5) . .
Cu1 O7 Cu2 105.4(2) . .
C15 O7 Cu3 105.2(4) . .
Cu1 O7 Cu3 112.5(3) . .
Cu2 O7 Cu3 91.97(19) . .
C18 O8 Cu1 138.2(5) . .
C25 O10 Cu2 126.2(5) . .
C25 O10 Cu3 124.1(5) . .
Cu2 O10 Cu3 109.7(2) . .
C31 O12 Cu04 104.2(7) . .
C24 O13 Cu04 124.8(5) . .
C24 O13 Cu3 113.2(5) . .
Cu04 O13 Cu3 119.9(4) . .
C34 O14 Cu1 118.2(5) . .
C34 O14 Cu04 112.2(5) . .
Cu1 O14 Cu04 121.6(3) . .
C34 O14 Cu2 108.0(6) . .
Cu1 O14 Cu2 90.8(2) . .
Cu04 O14 Cu2 100.4(2) . .
O2 Cu1 O1 92.5(2) . .
O2 Cu1 O7 175.5(2) . .
O1 Cu1 O7 92.0(2) . .
O2 Cu1 O14 92.2(2) . .
O1 Cu1 O14 164.8(2) . .
O7 Cu1 O14 83.4(2) . .
O2 Cu1 O8 92.4(2) . .
O1 Cu1 O8 90.2(2) . .
O7 Cu1 O8 87.8(2) . .
O14 Cu1 O8 104.0(2) . .
O4 Cu2 O5 92.6(3) . .
O4 Cu2 O10 166.5(2) . .
O5 Cu2 O10 92.7(2) . .
O4 Cu2 O7 90.9(2) . .
O5 Cu2 O7 175.1(3) . .
O10 Cu2 O7 84.7(2) . .
O4 Cu2 O14 98.9(2) . .
O5 Cu2 O14 103.8(3) . .
O10 Cu2 O14 92.0(2) . .
O7 Cu2 O14 72.3(2) . .
O13 Cu3 O10 89.0(3) . .
O13 Cu3 N2 86.2(3) . .
O10 Cu3 N2 175.1(3) . .
O13 Cu3 N1 167.5(2) . .
O10 Cu3 N1 98.6(2) . .
N2 Cu3 N1 86.3(3) . .
O13 Cu3 O7 93.3(2) . .
O10 Cu3 O7 73.7(2) . .
N2 Cu3 O7 107.6(3) . .
N1 Cu3 O7 79.4(2) . .
O13 Cu04 O14 96.8(2) . .
O13 Cu04 N3 171.9(4) . .
O14 Cu04 N3 85.8(3) . .
O13 Cu04 N4 96.2(3) . .
O14 Cu04 N4 140.2(3) . .
N3 Cu04 N4 86.5(3) . .
O13 Cu04 O12 93.2(3) . .
O14 Cu04 O12 110.6(2) . .
N3 Cu04 O12 78.7(3) . .
N4 Cu04 O12 106.0(3) . .

loop_
_geom_bond_atom_site_label_1
_geom_bond_atom_site_label_2
_geom_bond_distance
_geom_bond_site_symmetry_2
C1 O3 1.266(10) .
C1 O1 1.273(10) .
C1 C2 1.498(11) .
C2 C3 1.402(11) .
C2 C7 1.415(12) .
C3 C4 1.396(13) .
C4 C5 1.401(14) .
C5 C6 1.368(12) .
C6 C7 1.400(11) .
C7 O2 1.325(10) .
C8 O5 1.256(11) .
C8 O6 1.264(11) .
C8 C9 1.477(13) .
C9 C10 1.404(12) .
C9 C14 1.417(11) .
C10 C11 1.406(13) .
C11 C12 1.366(12) .
C12 C13 1.384(12) .
C13 C14 1.410(12) .
C14 O4 1.327(10) .
C15 O7 1.429(9) .
C15 C16 1.506(10) .
C16 N1 1.476(9) .
C17 N1 1.501(9) 6_557
C17 C18 1.524(10) .
C18 O8 1.435(9) .
C19 N1 1.482(10) .
C19 C20 1.491(11) .
C20 N2 1.466(11) .
C21 C22 1.478(15) .
C21 N2 1.558(12) .
C22 O9 1.432(13) .
C23 N2 1.438(11) .
C23 C24 1.514(13) .
C24 O13 1.403(11) .
C25 O10 1.405(9) .
C25 C26 1.522(13) .
C26 N4 1.498(11) .
C27 O11 1.455(13) .
C27 C28 1.487(14) .
C28 N4 1.502(13) .
C29 C30 1.498(13) .
C29 N4 1.502(13) .
C30 N3 1.496(11) .
C31 O12 1.426(13) .
C31 C32 1.518(17) .
C32 N3 1.487(13) .
C33 N3 1.481(14) .
C33 C34 1.531(12) .
C34 O14 1.428(10) .
N1 C17 1.501(9) 6_657
N1 Cu3 2.099(6) .
N2 Cu3 1.986(8) .
N3 Cu04 2.011(8) .
N4 Cu04 2.071(7) .
O1 Cu1 1.926(6) .
O2 Cu1 1.890(6) .
O4 Cu2 1.900(6) .
O5 Cu2 1.909(6) .
O7 Cu1 1.955(5) .
O7 Cu2 1.977(6) .
O7 Cu3 2.394(5) .
O8 Cu1 2.432(6) .
O10 Cu2 1.920(5) .
O10 Cu3 1.941(6) .
O12 Cu04 2.425(8) .
O13 Cu04 1.901(6) .
O13 Cu3 1.938(6) .
O14 Cu1 1.967(5) .
O14 Cu04 1.990(6) .
O14 Cu2 2.407(6) .
